data_4513235
loop_
_publ_author_name
'Geyer, Florian L.'
'Rominger, Frank'
'Vogtland, Maximilian'
'Bunz, Uwe H. F.'

_publ_section_title
;
 Interpenetrated Frameworks with Anisotropic Pore Structures from a
 Tetrahedral Pyridine Ligand
;
_journal_issue 7
_journal_name_full 'Crystal Growth &amp; Design'
_journal_page_first 3539
_journal_paper_doi 10.1021/acs.cgd.5b00719
_journal_volume 15
_journal_year 2015
_chemical_formula_sum 'C120 H88 Cu4 N8 O16 Si2'
_chemical_formula_weight 2208.32
_chemical_name_common '1*Cu(OAc)2 in manuscript'
_chemical_name_systematic
; 
 ? 
;
_space_group_crystal_system triclinic
_space_group_IT_number 2
_space_group_name_Hall '-P 1'
_space_group_name_H-M_alt 'P -1'
_symmetry_space_group_name_Hall '-P 1'
_symmetry_space_group_name_H-M 'P -1'
_atom_sites_solution_hydrogens geom
_audit_creation_method SHELXL-2014
_cell_angle_alpha 111.924(4)
_cell_angle_beta 92.824(5)
_cell_angle_gamma 94.973(5)
_cell_formula_units_Z 2
_cell_length_a 18.695(3)
_cell_length_b 20.122(3)
_cell_length_c 21.068(4)
_cell_measurement_reflns_used 1934
_cell_measurement_temperature 150(2)
_cell_measurement_theta_max 16.82
_cell_measurement_theta_min 2.28
_cell_volume 7296(2)
_computing_cell_refinement 'Bruker SAINT'
_computing_data_collection 'Bruker APEX2'
_computing_data_reduction 'Bruker SAINT'
_computing_molecular_graphics 'Bruker SHELXTL'
_computing_publication_material 'Bruker SHELXTL'
_computing_structure_refinement 'SHELXL-2014 (Sheldrick, 2014)'
_computing_structure_solution 'SHELXS-97 (Sheldrick 2008)'
_diffrn_ambient_temperature 150(2)
_diffrn_measured_fraction_theta_full 0.351
_diffrn_measured_fraction_theta_max 1.000
_diffrn_measurement_device_type 'Bruker APEX-II Quazar'
_diffrn_measurement_method '\f and \w scans'
_diffrn_radiation_type MoK\a
_diffrn_radiation_wavelength 0.71073
_diffrn_reflns_av_R_equivalents 0.1461
_diffrn_reflns_av_unetI/netI 0.1998
_diffrn_reflns_laue_measured_fraction_full 0.351
_diffrn_reflns_laue_measured_fraction_max 1.000
_diffrn_reflns_limit_h_max 15
_diffrn_reflns_limit_h_min -15
_diffrn_reflns_limit_k_max 17
_diffrn_reflns_limit_k_min -17
_diffrn_reflns_limit_l_max 17
_diffrn_reflns_limit_l_min -17
_diffrn_reflns_number 29637
_diffrn_reflns_point_group_measured_fraction_full 0.351
_diffrn_reflns_point_group_measured_fraction_max 1.000
_diffrn_reflns_theta_full 25.242
_diffrn_reflns_theta_max 17.527
_diffrn_reflns_theta_min 1.046
_diffrn_source 'ImuS microsource'
_exptl_absorpt_coefficient_mu 0.643
_exptl_absorpt_correction_T_max 0.9705
_exptl_absorpt_correction_T_min 0.7635
_exptl_absorpt_correction_type multi-scan
_exptl_absorpt_process_details
;
Sheldrick, G. M. (2008). <i>SADABS</i>. University of G\"ottingen, Germany.
;
_exptl_crystal_colour blue
_exptl_crystal_density_diffrn 1.005
_exptl_crystal_description plate
_exptl_crystal_F_000 2272
_exptl_crystal_size_max 0.160
_exptl_crystal_size_mid 0.120
_exptl_crystal_size_min 0.060
_refine_diff_density_max 0.946
_refine_diff_density_min -0.505
_refine_diff_density_rms 0.090
_refine_ls_extinction_method none
_refine_ls_goodness_of_fit_ref 1.024
_refine_ls_hydrogen_treatment constr
_refine_ls_matrix_type full
_refine_ls_number_parameters 629
_refine_ls_number_reflns 9284
_refine_ls_number_restraints 2248
_refine_ls_restrained_S_all 0.966
_refine_ls_R_factor_all 0.2041
_refine_ls_R_factor_gt 0.1051
_refine_ls_shift/su_max 0.075
_refine_ls_shift/su_mean 0.001
_refine_ls_structure_factor_coef Fsqd
_refine_ls_weighting_details 'w=1/[\s^2^(Fo^2^)+(0.1715P)^2^] where P=(Fo^2^+2Fc^2^)/3'
_refine_ls_weighting_scheme calc
_refine_ls_wR_factor_gt 0.2685
_refine_ls_wR_factor_ref 0.3275
_reflns_Friedel_coverage 0.000
_reflns_number_gt 4232
_reflns_number_total 9284
_reflns_threshold_expression 'I > 2\s(I)'
_cod_data_source_file cg5b00719_si_002.cif
_cod_data_source_block fge17_sq
_cod_depositor_comments 'Adding full bibliography for 4513232--4513239.cif.'
_cod_database_code 4513235
_shelx_space_group_comment
; 
The symmetry employed for this shelxl refinement is uniquely defined 
by the following loop, which should always be used as a source of 
symmetry information in preference to the above space-group names. 
They are only intended as comments. 
;
_shelx_estimated_absorpt_t_min 0.904
_shelx_estimated_absorpt_t_max 0.962
_shelxl_version_number 2014-3

loop_
_space_group_symop_operation_xyz
'x, y, z'
'-x, -y, -z'

loop_
_atom_site_label
_atom_site_type_symbol
_atom_site_fract_x
_atom_site_fract_y
_atom_site_fract_z
_atom_site_U_iso_or_equiv
_atom_site_adp_type
_atom_site_occupancy
_atom_site_site_symmetry_order
_atom_site_calc_flag
_atom_site_refinement_flags_posn
_atom_site_refinement_flags_adp
Si1_1 Si 1.1019(3) -0.3670(3) 1.5834(2) 0.0323(16) Uiso 1 1 d D U
C11_1 C 1.0187(6) -0.3726(8) 1.6278(7) 0.029(5) Uiso 1 1 d D U
C12_1 C 0.9495(7) -0.3777(9) 1.6007(8) 0.035(5) Uiso 1 1 d D U
H12_1 H 0.9418 -0.3847 1.5536 0.042 Uiso 1 1 calc R U
C13_1 C 0.8904(8) -0.3732(9) 1.6380(7) 0.036(5) Uiso 1 1 d D U
H13_1 H 0.8433 -0.3769 1.6169 0.043 Uiso 1 1 calc R U
C14_1 C 0.9007(8) -0.3634(10) 1.7066(7) 0.043(6) Uiso 1 1 d D U
C15_1 C 0.9693(8) -0.3578(9) 1.7358(8) 0.044(6) Uiso 1 1 d D U
H15_1 H 0.9768 -0.3495 1.7832 0.053 Uiso 1 1 calc R U
C16_1 C 1.0272(8) -0.3641(9) 1.6971(7) 0.050(6) Uiso 1 1 d D U
H16_1 H 1.0740 -0.3627 1.7176 0.060 Uiso 1 1 calc R U
C18_1 C 0.8421(9) -0.3524(11) 1.7484(9) 0.060(7) Uiso 1 1 d D U
N21_1 N 0.6240(8) -0.2854(8) 1.9172(7) 0.051(5) Uiso 1 1 d D U
C22_1 C 0.6743(9) -0.3254(10) 1.9254(9) 0.061(7) Uiso 1 1 d D U
H22_1 H 0.6719 -0.3410 1.9627 0.073 Uiso 1 1 calc R U
C23_1 C 0.7306(10) -0.3462(10) 1.8828(9) 0.070(7) Uiso 1 1 d D U
H23_1 H 0.7626 -0.3779 1.8890 0.084 Uiso 1 1 calc R U
C24_1 C 0.7381(9) -0.3193(9) 1.8316(8) 0.050(6) Uiso 1 1 d D U
C25_1 C 0.6866(9) -0.2780(9) 1.8234(9) 0.057(7) Uiso 1 1 d D U
H25_1 H 0.6892 -0.2604 1.7875 0.068 Uiso 1 1 calc R U
C26_1 C 0.6306(9) -0.2609(9) 1.8661(8) 0.055(6) Uiso 1 1 d D U
H26_1 H 0.5965 -0.2314 1.8590 0.066 Uiso 1 1 calc R U
C28_1 C 0.7959(9) -0.3386(10) 1.7868(9) 0.057(7) Uiso 1 1 d D U
C31_1 C 1.0825(9) -0.3606(7) 1.4977(6) 0.039(6) Uiso 1 1 d D U
C32_1 C 1.1042(9) -0.2973(7) 1.4880(7) 0.029(5) Uiso 1 1 d D U
H32_1 H 1.1265 -0.2563 1.5257 0.035 Uiso 1 1 calc R U
C33_1 C 1.0936(10) -0.2935(9) 1.4242(7) 0.056(7) Uiso 1 1 d D U
H33_1 H 1.1079 -0.2496 1.4186 0.068 Uiso 1 1 calc R U
C34_1 C 1.0626(10) -0.3522(8) 1.3688(7) 0.048(6) Uiso 1 1 d D U
C35_1 C 1.0405(10) -0.4153(8) 1.3766(8) 0.055(6) Uiso 1 1 d D U
H35_1 H 1.0155 -0.4549 1.3393 0.065 Uiso 1 1 calc R U
C36_1 C 1.0552(10) -0.4203(8) 1.4396(7) 0.056(6) Uiso 1 1 d D U
H36_1 H 1.0463 -0.4659 1.4433 0.067 Uiso 1 1 calc R U
C38_1 C 1.0557(11) -0.3475(9) 1.3026(8) 0.050(6) Uiso 1 1 d D U
N41_1 N 1.0252(9) -0.2783(9) 1.0804(8) 0.065(6) Uiso 1 1 d D U
C42_1 C 0.9680(10) -0.3124(11) 1.0944(9) 0.073(7) Uiso 1 1 d D U
H42_1 H 0.9231 -0.3200 1.0683 0.087 Uiso 1 1 calc R U
C43_1 C 0.9745(9) -0.3375(10) 1.1489(9) 0.067(7) Uiso 1 1 d D U
H43_1 H 0.9347 -0.3639 1.1584 0.080 Uiso 1 1 calc R U
C44_1 C 1.0393(9) -0.3231(10) 1.1874(8) 0.054(6) Uiso 1 1 d D U
C45_1 C 1.0981(9) -0.2892(10) 1.1704(8) 0.056(6) Uiso 1 1 d D U
H45_1 H 1.1438 -0.2808 1.1956 0.067 Uiso 1 1 calc R U
C46_1 C 1.0885(10) -0.2671(10) 1.1147(9) 0.065(7) Uiso 1 1 d D U
H46_1 H 1.1284 -0.2439 1.1018 0.077 Uiso 1 1 calc R U
C48_1 C 1.0453(11) -0.3390(10) 1.2501(8) 0.061(7) Uiso 1 1 d D U
C51_1 C 1.1593(7) -0.2822(7) 1.6423(7) 0.037(5) Uiso 1 1 d D U
C52_1 C 1.2333(8) -0.2785(8) 1.6530(8) 0.043(6) Uiso 1 1 d D U
H52_1 H 1.2563 -0.3205 1.6310 0.052 Uiso 1 1 calc R U
C53_1 C 1.2753(8) -0.2151(8) 1.6951(8) 0.042(6) Uiso 1 1 d D U
H53_1 H 1.3259 -0.2139 1.7034 0.051 Uiso 1 1 calc R U
C54_1 C 1.2412(8) -0.1546(8) 1.7243(8) 0.037(6) Uiso 1 1 d D U
C55_1 C 1.1672(8) -0.1558(8) 1.7130(8) 0.039(6) Uiso 1 1 d D U
H55_1 H 1.1445 -0.1134 1.7336 0.046 Uiso 1 1 calc R U
C56_1 C 1.1272(8) -0.2197(7) 1.6715(8) 0.041(6) Uiso 1 1 d D U
H56_1 H 1.0767 -0.2206 1.6627 0.049 Uiso 1 1 calc R U
C58_1 C 1.2817(9) -0.0878(8) 1.7667(9) 0.048(6) Uiso 1 1 d D U
N61_1 N 1.4186(9) 0.1680(8) 1.9409(7) 0.058(5) Uiso 1 1 d D U
C62_1 C 1.3480(10) 0.1607(10) 1.9262(11) 0.104(9) Uiso 1 1 d D U
H62_1 H 1.3213 0.2004 1.9462 0.125 Uiso 1 1 calc R U
C63_1 C 1.3123(10) 0.0933(9) 1.8806(10) 0.078(8) Uiso 1 1 d D U
H63_1 H 1.2615 0.0870 1.8704 0.094 Uiso 1 1 calc R U
C64_1 C 1.3527(8) 0.0373(8) 1.8515(8) 0.037(6) Uiso 1 1 d D U
C65_1 C 1.4262(9) 0.0472(9) 1.8632(9) 0.054(6) Uiso 1 1 d D U
H65_1 H 1.4543 0.0093 1.8411 0.065 Uiso 1 1 calc R U
C66_1 C 1.4595(9) 0.1157(9) 1.9096(9) 0.055(6) Uiso 1 1 d D U
H66_1 H 1.5105 0.1243 1.9184 0.066 Uiso 1 1 calc R U
C68_1 C 1.3164(10) -0.0327(9) 1.8043(10) 0.070(7) Uiso 1 1 d D U
C71_1 C 1.1492(8) -0.4495(7) 1.5678(7) 0.029(5) Uiso 1 1 d D U
C72_1 C 1.1311(9) -0.4993(7) 1.5969(8) 0.036(5) Uiso 1 1 d D U
H72_1 H 1.0945 -0.4916 1.6277 0.044 Uiso 1 1 calc R U
C73_1 C 1.1663(8) -0.5604(8) 1.5811(8) 0.035(5) Uiso 1 1 d D U
H73_1 H 1.1537 -0.5936 1.6022 0.042 Uiso 1 1 calc R U
C74_1 C 1.2183(9) -0.5749(8) 1.5365(8) 0.038(6) Uiso 1 1 d D U
C75_1 C 1.2381(9) -0.5252(8) 1.5076(8) 0.052(6) Uiso 1 1 d D U
H75_1 H 1.2750 -0.5330 1.4770 0.062 Uiso 1 1 calc R U
C76_1 C 1.2030(8) -0.4641(8) 1.5241(8) 0.045(6) Uiso 1 1 d D U
H76_1 H 1.2169 -0.4302 1.5041 0.054 Uiso 1 1 calc R U
C78_1 C 1.2529(10) -0.6385(9) 1.5222(9) 0.050(6) Uiso 1 1 d D U
N81_1 N 1.4030(10) -0.8676(9) 1.4762(9) 0.073(6) Uiso 1 1 d D U
C82_1 C 1.4374(11) -0.8012(11) 1.5001(13) 0.125(10) Uiso 1 1 d D U
H82_1 H 1.4883 -0.7942 1.5097 0.150 Uiso 1 1 calc R U
C83_1 C 1.3987(11) -0.7409(11) 1.5114(13) 0.129(10) Uiso 1 1 d D U
H83_1 H 1.4231 -0.6935 1.5306 0.155 Uiso 1 1 calc R U
C84_1 C 1.3261(10) -0.7516(9) 1.4944(11) 0.077(7) Uiso 1 1 d D U
C85_1 C 1.2913(10) -0.8210(10) 1.4649(11) 0.088(8) Uiso 1 1 d D U
H85_1 H 1.2412 -0.8300 1.4508 0.106 Uiso 1 1 calc R U
C86_1 C 1.3337(10) -0.8777(10) 1.4568(10) 0.081(8) Uiso 1 1 d D U
H86_1 H 1.3110 -0.9258 1.4362 0.098 Uiso 1 1 calc R U
C88_1 C 1.2847(10) -0.6903(9) 1.5044(10) 0.057(6) Uiso 1 1 d D U
Si1_2 Si 0.8993(3) -0.1369(3) 0.4151(3) 0.0370(17) Uiso 1 1 d D U
C11_2 C 0.9168(9) -0.1404(8) 0.5025(6) 0.041(6) Uiso 1 1 d D U
C12_2 C 0.9224(11) -0.0805(9) 0.5618(7) 0.071(7) Uiso 1 1 d D U
H12_2 H 0.9153 -0.0359 0.5582 0.085 Uiso 1 1 calc R U
C13_2 C 0.9377(10) -0.0804(8) 0.6265(8) 0.056(6) Uiso 1 1 d D U
H13_2 H 0.9467 -0.0362 0.6652 0.067 Uiso 1 1 calc R U
C14_2 C 0.9397(11) -0.1452(8) 0.6341(7) 0.049(6) Uiso 1 1 d D U
C15_2 C 0.9336(11) -0.2062(9) 0.5761(8) 0.064(7) Uiso 1 1 d D U
H15_2 H 0.9367 -0.2513 0.5803 0.077 Uiso 1 1 calc R U
C16_2 C 0.9232(11) -0.2045(8) 0.5117(8) 0.071(7) Uiso 1 1 d D U
H16_2 H 0.9204 -0.2482 0.4726 0.085 Uiso 1 1 calc R U
C18_2 C 0.9511(11) -0.1493(10) 0.7004(8) 0.061(7) Uiso 1 1 d D U
N21_2 N 0.9961(11) -0.2037(10) 0.9280(9) 0.088(6) Uiso 1 1 d D U
C22_2 C 0.9288(11) -0.2035(11) 0.9071(10) 0.083(8) Uiso 1 1 d D U
H22_2 H 0.8905 -0.2149 0.9307 0.100 Uiso 1 1 calc R U
C23_2 C 0.9141(10) -0.1860(12) 0.8485(10) 0.087(8) Uiso 1 1 d D U
H23_2 H 0.8661 -0.1868 0.8310 0.105 Uiso 1 1 calc R U
C24_2 C 0.9720(10) -0.1679(11) 0.8183(8) 0.061(7) Uiso 1 1 d D U
C25_2 C 1.0414(10) -0.1637(13) 0.8452(11) 0.109(9) Uiso 1 1 d D U
H25_2 H 1.0810 -0.1476 0.8261 0.131 Uiso 1 1 calc R U
C26_2 C 1.0524(11) -0.1840(14) 0.9022(11) 0.117(10) Uiso 1 1 d D U
H26_2 H 1.0998 -0.1833 0.9212 0.140 Uiso 1 1 calc R U
C28_2 C 0.9591(10) -0.1545(10) 0.7548(8) 0.056(6) Uiso 1 1 d D U
C31_2 C 0.8417(8) -0.2224(7) 0.3589(8) 0.044(6) Uiso 1 1 d D U
C32_2 C 0.7674(8) -0.2260(9) 0.3499(10) 0.079(8) Uiso 1 1 d D U
H32_2 H 0.7445 -0.1839 0.3716 0.095 Uiso 1 1 calc R U
C33_2 C 0.7257(9) -0.2901(9) 0.3097(9) 0.080(8) Uiso 1 1 d D U
H33_2 H 0.6746 -0.2928 0.3055 0.096 Uiso 1 1 calc R U
C34_2 C 0.7601(8) -0.3495(8) 0.2761(8) 0.043(6) Uiso 1 1 d D U
C35_2 C 0.8333(8) -0.3479(8) 0.2820(8) 0.045(6) Uiso 1 1 d D U
H35_2 H 0.8561 -0.3893 0.2579 0.054 Uiso 1 1 calc R U
C36_2 C 0.8735(9) -0.2840(8) 0.3244(8) 0.052(6) Uiso 1 1 d D U
H36_2 H 0.9244 -0.2824 0.3299 0.063 Uiso 1 1 calc R U
C38_2 C 0.7175(10) -0.4134(9) 0.2290(9) 0.065(7) Uiso 1 1 d D U
N41_2 N 0.5377(9) -0.6504(8) 0.0713(7) 0.053(5) Uiso 1 1 d D U
C42_2 C 0.6089(10) -0.6528(10) 0.0664(10) 0.083(8) Uiso 1 1 d D U
H42_2 H 0.6260 -0.6945 0.0347 0.099 Uiso 1 1 calc R U
C43_2 C 0.6589(10) -0.5930(10) 0.1085(10) 0.098(9) Uiso 1 1 d D U
H43_2 H 0.7094 -0.5960 0.1088 0.118 Uiso 1 1 calc R U
C44_2 C 0.6321(9) -0.5308(8) 0.1486(9) 0.051(6) Uiso 1 1 d D U
C45_2 C 0.5595(9) -0.5289(9) 0.1531(9) 0.068(7) Uiso 1 1 d D U
H45_2 H 0.5410 -0.4870 0.1830 0.081 Uiso 1 1 calc R U
C46_2 C 0.5127(9) -0.5910(9) 0.1120(9) 0.068(7) Uiso 1 1 d D U
H46_2 H 0.4621 -0.5900 0.1137 0.082 Uiso 1 1 calc R U
C48_2 C 0.6798(10) -0.4674(10) 0.1938(10) 0.074(8) Uiso 1 1 d D U
C51_2 C 0.8528(8) -0.0551(7) 0.4255(8) 0.030(5) Uiso 1 1 d D U
C52_2 C 0.8824(9) -0.0012(8) 0.4041(8) 0.044(6) Uiso 1 1 d D U
H52_2 H 0.9261 -0.0066 0.3825 0.053 Uiso 1 1 calc R U
C53_2 C 0.8483(8) 0.0595(8) 0.4142(8) 0.033(5) Uiso 1 1 d D U
H53_2 H 0.8680 0.0949 0.3983 0.039 Uiso 1 1 calc R U
C54_2 C 0.7865(8) 0.0691(8) 0.4470(8) 0.037(6) Uiso 1 1 d D U
C55_2 C 0.7565(9) 0.0169(8) 0.4690(9) 0.052(6) Uiso 1 1 d D U
H55_2 H 0.7126 0.0223 0.4902 0.062 Uiso 1 1 calc R U
C56_2 C 0.7919(8) -0.0428(8) 0.4594(8) 0.046(6) Uiso 1 1 d D U
H56_2 H 0.7731 -0.0770 0.4772 0.056 Uiso 1 1 calc R U
C58_2 C 0.7490(10) 0.1314(9) 0.4587(9) 0.051(6) Uiso 1 1 d D U
N61_2 N 0.5971(8) 0.3575(7) 0.4914(7) 0.041(5) Uiso 1 1 d D U
C62_2 C 0.5744(10) 0.2917(9) 0.4454(9) 0.064(7) Uiso 1 1 d D U
H62_2 H 0.5310 0.2851 0.4173 0.077 Uiso 1 1 calc R U
C63_2 C 0.6119(9) 0.2318(9) 0.4367(9) 0.072(7) Uiso 1 1 d D U
H63_2 H 0.5949 0.1857 0.4027 0.086 Uiso 1 1 calc R U
C64_2 C 0.6742(9) 0.2415(8) 0.4789(8) 0.040(6) Uiso 1 1 d D U
C65_2 C 0.6962(9) 0.3084(8) 0.5289(8) 0.045(6) Uiso 1 1 d D U
H65_2 H 0.7380 0.3161 0.5593 0.054 Uiso 1 1 calc R U
C66_2 C 0.6549(9) 0.3649(9) 0.5338(9) 0.052(6) Uiso 1 1 d D U
H66_2 H 0.6691 0.4108 0.5691 0.062 Uiso 1 1 calc R U
C68_2 C 0.7143(9) 0.1805(9) 0.4706(9) 0.047(6) Uiso 1 1 d D U
C71_2 C 0.9852(6) -0.1335(9) 0.3744(7) 0.034(5) Uiso 1 1 d D U
C72_2 C 0.9811(8) -0.1388(9) 0.3058(7) 0.047(6) Uiso 1 1 d D U
H72_2 H 0.9354 -0.1489 0.2803 0.056 Uiso 1 1 calc R U
C73_2 C 1.0419(8) -0.1294(9) 0.2752(8) 0.037(5) Uiso 1 1 d D U
H73_2 H 1.0382 -0.1324 0.2291 0.044 Uiso 1 1 calc R U
C74_2 C 1.1083(8) -0.1157(10) 0.3111(8) 0.056(6) Uiso 1 1 d D U
C75_2 C 1.1141(8) -0.1124(9) 0.3779(8) 0.049(6) Uiso 1 1 d D U
H75_2 H 1.1601 -0.1049 0.4023 0.059 Uiso 1 1 calc R U
C76_2 C 1.0530(7) -0.1201(9) 0.4082(7) 0.032(5) Uiso 1 1 d D U
H76_2 H 1.0574 -0.1159 0.4546 0.038 Uiso 1 1 calc R U
C78_2 C 1.1718(10) -0.1017(12) 0.2821(10) 0.076(7) Uiso 1 1 d D U
N81_2 N 1.4121(13) -0.0252(15) 0.1847(13) 0.169(10) Uiso 1 1 d D U
C82_2 C 1.4119(12) -0.0086(16) 0.2521(13) 0.163(12) Uiso 1 1 d D U
H82_2 H 1.4525 0.0185 0.2825 0.196 Uiso 1 1 calc R U
C83_2 C 1.3501(11) -0.0320(13) 0.2774(10) 0.101(9) Uiso 1 1 d D U
H83_2 H 1.3498 -0.0233 0.3249 0.121 Uiso 1 1 calc R U
C84_2 C 1.2910(10) -0.0670(13) 0.2334(10) 0.099(9) Uiso 1 1 d D U
C85_2 C 1.2911(13) -0.0807(16) 0.1644(11) 0.164(12) Uiso 1 1 d D U
H85_2 H 1.2490 -0.1019 0.1339 0.197 Uiso 1 1 calc R U
C86_2 C 1.3565(15) -0.0620(19) 0.1404(12) 0.198(15) Uiso 1 1 d D U
H86_2 H 1.3604 -0.0760 0.0925 0.238 Uiso 1 1 calc R U
C88_2 C 1.2247(10) -0.0878(12) 0.2593(10) 0.074(7) Uiso 1 1 d D U
Cu1 Cu 1.46422(17) -0.95054(12) 1.49109(14) 0.0661(11) Uani 1 1 d . U
Cu2 Cu 1.46973(16) 0.26075(13) 2.01415(12) 0.0620(11) Uani 1 1 d . U
Cu3 Cu 0.53728(14) 0.44702(12) 0.49721(12) 0.0439(9) Uani 1 1 d . U
Cu4 Cu 1.0064(3) -0.23919(15) 1.00691(15) 0.182(3) Uani 1 1 d . U
C1 C 1.5957(10) -0.9030(9) 1.5738(10) 0.063(7) Uiso 1 1 d D U
C2 C 1.6568(10) -0.8458(10) 1.6218(10) 0.079(8) Uiso 1 1 d D U
H2A H 1.6508 -0.8392 1.6697 0.119 Uiso 1 1 calc R U
H2B H 1.6541 -0.7999 1.6162 0.119 Uiso 1 1 calc R U
H2C H 1.7038 -0.8626 1.6097 0.119 Uiso 1 1 calc R U
O1 O 1.5430(7) -0.8840(7) 1.5509(6) 0.061(4) Uiso 1 1 d D U
O2 O 1.6060(7) -0.9660(7) 1.5682(6) 0.062(4) Uiso 1 1 d D U
C3 C 1.5687(10) -1.0046(10) 1.3997(9) 0.067(7) Uiso 1 1 d D U
C4 C 1.6106(11) -1.0119(11) 1.3350(9) 0.079(8) Uiso 1 1 d D U
H4A H 1.6452 -1.0472 1.3291 0.118 Uiso 1 1 calc R U
H4B H 1.6365 -0.9650 1.3414 0.118 Uiso 1 1 calc R U
H4C H 1.5764 -1.0279 1.2940 0.118 Uiso 1 1 calc R U
O3 O 1.5204(8) -0.9650(7) 1.4094(7) 0.078(5) Uiso 1 1 d D U
O4 O 1.5839(7) -1.0490(7) 1.4243(6) 0.063(4) Uiso 1 1 d D U
C5 C 1.4649(14) 0.3158(12) 1.9183(12) 0.061(7) Uiso 1 1 d . U
C6 C 1.4277(14) 0.3525(14) 1.8726(13) 0.124(10) Uiso 1 1 d . U
H6A H 1.4267 0.3213 1.8240 0.187 Uiso 1 1 calc R U
H6B H 1.4550 0.3992 1.8808 0.187 Uiso 1 1 calc R U
H6C H 1.3783 0.3599 1.8849 0.187 Uiso 1 1 calc R U
O5 O 1.4273(8) 0.3140(7) 1.9633(7) 0.061(4) Uiso 1 1 d . U
O6 O 1.5170(9) 0.2865(8) 1.8984(7) 0.079(5) Uiso 1 1 d . U
C7 C 1.5607(15) 0.1783(12) 2.0529(12) 0.073(8) Uiso 1 1 d . U
C8 C 1.5755(14) 0.1320(13) 2.0975(12) 0.116(10) Uiso 1 1 d . U
H8A H 1.5670 0.0806 2.0683 0.174 Uiso 1 1 calc R U
H8B H 1.5431 0.1428 2.1344 0.174 Uiso 1 1 calc R U
H8C H 1.6257 0.1440 2.1176 0.174 Uiso 1 1 calc R U
O7 O 1.5051(9) 0.2059(8) 2.0676(7) 0.073(5) Uiso 1 1 d . U
O8 O 1.6088(9) 0.1785(8) 2.0146(8) 0.081(5) Uiso 1 1 d . U
C9 C 0.5912(9) 0.5870(8) 0.5866(8) 0.040(6) Uiso 1 1 d D U
C10 C 0.6503(9) 0.6404(9) 0.6418(8) 0.055(6) Uiso 1 1 d D U
H10A H 0.6289 0.6631 0.6852 0.082 Uiso 1 1 calc R U
H10B H 0.6696 0.6776 0.6257 0.082 Uiso 1 1 calc R U
H10C H 0.6894 0.6137 0.6489 0.082 Uiso 1 1 calc R U
O9 O 0.6032(6) 0.5230(6) 0.5666(5) 0.041(4) Uiso 1 1 d D U
O10 O 0.5393(7) 0.6140(6) 0.5717(6) 0.052(4) Uiso 1 1 d D U
C11 C 0.4312(8) 0.4813(8) 0.5919(8) 0.023(5) Uiso 1 1 d D U
C12 C 0.3912(11) 0.4708(11) 0.6516(9) 0.080(8) Uiso 1 1 d D U
H12A H 0.3551 0.5049 0.6654 0.120 Uiso 1 1 calc R U
H12B H 0.4261 0.4795 0.6909 0.120 Uiso 1 1 calc R U
H12C H 0.3672 0.4214 0.6358 0.120 Uiso 1 1 calc R U
O11 O 0.4782(7) 0.4405(6) 0.5714(6) 0.053(4) Uiso 1 1 d D U
O12 O 0.4152(7) 0.5324(6) 0.5777(6) 0.056(4) Uiso 1 1 d D U
C13 C 0.9838(10) -0.3731(10) 0.9118(10) 0.067(7) Uiso 1 1 d D U
C14 C 0.9310(11) -0.4437(10) 0.8683(10) 0.095(9) Uiso 1 1 d D U
H14A H 0.8870 -0.4443 0.8916 0.143 Uiso 1 1 calc R U
H14B H 0.9549 -0.4865 0.8640 0.143 Uiso 1 1 calc R U
H14C H 0.9185 -0.4440 0.8225 0.143 Uiso 1 1 calc R U
O13 O 1.0426(10) -0.3750(9) 0.8897(9) 0.134(7) Uiso 1 1 d D U
O14 O 0.9484(9) -0.3298(9) 0.9509(9) 0.120(6) Uiso 1 1 d D U
C15 C 1.0510(10) -0.1173(10) 1.0856(10) 0.062(7) Uiso 1 1 d D U
C16 C 1.0889(12) -0.0370(10) 1.1358(11) 0.115(10) Uiso 1 1 d D U
H16A H 1.0649 -0.0003 1.1255 0.172 Uiso 1 1 calc R U
H16B H 1.1400 -0.0322 1.1280 0.172 Uiso 1 1 calc R U
H16C H 1.0844 -0.0303 1.1838 0.172 Uiso 1 1 calc R U
O15 O 1.0995(9) -0.1480(8) 1.0566(8) 0.103(6) Uiso 1 1 d D U
O16 O 0.9876(11) -0.1188(11) 1.0980(11) 0.183(10) Uiso 1 1 d D U

loop_
_atom_site_aniso_label
_atom_site_aniso_U_11
_atom_site_aniso_U_22
_atom_site_aniso_U_33
_atom_site_aniso_U_23
_atom_site_aniso_U_13
_atom_site_aniso_U_12
Cu1 0.115(3) 0.0190(17) 0.077(2) 0.0274(15) 0.044(2) 0.0131(18)
Cu2 0.096(3) 0.0274(18) 0.0405(18) -0.0030(14) -0.0176(17) -0.0220(18)
Cu3 0.062(2) 0.0211(16) 0.0438(17) 0.0115(13) -0.0063(16) -0.0121(15)
Cu4 0.469(8) 0.035(2) 0.035(2) 0.0215(17) -0.045(3) -0.002(3)

loop_
_atom_type_symbol
_atom_type_description
_atom_type_scat_dispersion_real
_atom_type_scat_dispersion_imag
_atom_type_scat_source
C C 0.0033 0.0016 'International Tables Vol C Tables 4.2.6.8 and 6.1.1.4'
H H 0.0000 0.0000 'International Tables Vol C Tables 4.2.6.8 and 6.1.1.4'
N N 0.0061 0.0033 'International Tables Vol C Tables 4.2.6.8 and 6.1.1.4'
O O 0.0106 0.0060 'International Tables Vol C Tables 4.2.6.8 and 6.1.1.4'
Si Si 0.0817 0.0704 'International Tables Vol C Tables 4.2.6.8 and 6.1.1.4'
Cu Cu 0.3201 1.2651 'International Tables Vol C Tables 4.2.6.8 and 6.1.1.4'

loop_
_geom_angle_atom_site_label_1
_geom_angle_atom_site_label_2
_geom_angle_atom_site_label_3
_geom_angle
_geom_angle_site_symmetry_1
_geom_angle_site_symmetry_3
C11_1 Si1_1 C71_1 110.2(7) . .
C11_1 Si1_1 C31_1 113.0(7) . .
C71_1 Si1_1 C31_1 107.0(7) . .
C11_1 Si1_1 C51_1 105.7(7) . .
C71_1 Si1_1 C51_1 111.9(7) . .
C31_1 Si1_1 C51_1 109.1(7) . .
C12_1 C11_1 C16_1 116.1(12) . .
C12_1 C11_1 Si1_1 125.7(10) . .
C16_1 C11_1 Si1_1 117.9(10) . .
C11_1 C12_1 C13_1 123.5(13) . .
C11_1 C12_1 H12_1 118.2 . .
C13_1 C12_1 H12_1 118.2 . .
C12_1 C13_1 C14_1 119.0(13) . .
C12_1 C13_1 H13_1 120.5 . .
C14_1 C13_1 H13_1 120.5 . .
C15_1 C14_1 C13_1 119.3(13) . .
C15_1 C14_1 C18_1 119.6(13) . .
C13_1 C14_1 C18_1 120.8(13) . .
C14_1 C15_1 C16_1 120.5(14) . .
C14_1 C15_1 H15_1 119.7 . .
C16_1 C15_1 H15_1 119.7 . .
C15_1 C16_1 C11_1 121.4(13) . .
C15_1 C16_1 H16_1 119.3 . .
C11_1 C16_1 H16_1 119.3 . .
C28_1 C18_1 C14_1 175(2) . .
C22_1 N21_1 C26_1 116.6(14) . .
C22_1 N21_1 Cu2 121.7(11) . 2_759
C26_1 N21_1 Cu2 121.6(11) . 2_759
N21_1 C22_1 C23_1 124.7(15) . .
N21_1 C22_1 H22_1 117.6 . .
C23_1 C22_1 H22_1 117.6 . .
C24_1 C23_1 C22_1 118.2(14) . .
C24_1 C23_1 H23_1 120.9 . .
C22_1 C23_1 H23_1 120.9 . .
C25_1 C24_1 C23_1 116.8(14) . .
C25_1 C24_1 C28_1 122.8(14) . .
C23_1 C24_1 C28_1 120.3(14) . .
C24_1 C25_1 C26_1 122.3(14) . .
C24_1 C25_1 H25_1 118.8 . .
C26_1 C25_1 H25_1 118.8 . .
N21_1 C26_1 C25_1 121.1(14) . .
N21_1 C26_1 H26_1 119.4 . .
C25_1 C26_1 H26_1 119.4 . .
C18_1 C28_1 C24_1 177(2) . .
C36_1 C31_1 C32_1 117.0(12) . .
C36_1 C31_1 Si1_1 122.1(10) . .
C32_1 C31_1 Si1_1 120.3(10) . .
C33_1 C32_1 C31_1 120.6(12) . .
C33_1 C32_1 H32_1 119.7 . .
C31_1 C32_1 H32_1 119.7 . .
C34_1 C33_1 C32_1 120.7(13) . .
C34_1 C33_1 H33_1 119.7 . .
C32_1 C33_1 H33_1 119.7 . .
C35_1 C34_1 C33_1 120.1(13) . .
C35_1 C34_1 C38_1 120.7(13) . .
C33_1 C34_1 C38_1 119.2(13) . .
C34_1 C35_1 C36_1 119.0(13) . .
C34_1 C35_1 H35_1 120.5 . .
C36_1 C35_1 H35_1 120.5 . .
C35_1 C36_1 C31_1 121.9(13) . .
C35_1 C36_1 H36_1 119.0 . .
C31_1 C36_1 H36_1 119.0 . .
C48_1 C38_1 C34_1 174(2) . .
C46_1 N41_1 C42_1 122.4(15) . .
C46_1 N41_1 Cu4 122.4(12) . .
C42_1 N41_1 Cu4 115.1(12) . .
N41_1 C42_1 C43_1 119.5(15) . .
N41_1 C42_1 H42_1 120.3 . .
C43_1 C42_1 H42_1 120.3 . .
C44_1 C43_1 C42_1 118.8(14) . .
C44_1 C43_1 H43_1 120.6 . .
C42_1 C43_1 H43_1 120.6 . .
C43_1 C44_1 C45_1 120.3(13) . .
C43_1 C44_1 C48_1 120.2(14) . .
C45_1 C44_1 C48_1 119.4(14) . .
C44_1 C45_1 C46_1 118.1(14) . .
C44_1 C45_1 H45_1 121.0 . .
C46_1 C45_1 H45_1 121.0 . .
N41_1 C46_1 C45_1 120.9(15) . .
N41_1 C46_1 H46_1 119.6 . .
C45_1 C46_1 H46_1 119.6 . .
C38_1 C48_1 C44_1 174(2) . .
C52_1 C51_1 C56_1 118.3(12) . .
C52_1 C51_1 Si1_1 122.5(10) . .
C56_1 C51_1 Si1_1 118.9(10) . .
C51_1 C52_1 C53_1 122.0(13) . .
C51_1 C52_1 H52_1 119.0 . .
C53_1 C52_1 H52_1 119.0 . .
C54_1 C53_1 C52_1 117.9(13) . .
C54_1 C53_1 H53_1 121.0 . .
C52_1 C53_1 H53_1 121.0 . .
C53_1 C54_1 C55_1 121.6(13) . .
C53_1 C54_1 C58_1 120.4(13) . .
C55_1 C54_1 C58_1 118.0(13) . .
C56_1 C55_1 C54_1 119.0(13) . .
C56_1 C55_1 H55_1 120.5 . .
C54_1 C55_1 H55_1 120.5 . .
C55_1 C56_1 C51_1 121.1(13) . .
C55_1 C56_1 H56_1 119.4 . .
C51_1 C56_1 H56_1 119.4 . .
C68_1 C58_1 C54_1 177(2) . .
C62_1 N61_1 C66_1 122.4(15) . .
C62_1 N61_1 Cu2 120.5(13) . .
C66_1 N61_1 Cu2 117.1(12) . .
N61_1 C62_1 C63_1 119.7(16) . .
N61_1 C62_1 H62_1 120.1 . .
C63_1 C62_1 H62_1 120.1 . .
C64_1 C63_1 C62_1 118.6(15) . .
C64_1 C63_1 H63_1 120.7 . .
C62_1 C63_1 H63_1 120.7 . .
C65_1 C64_1 C63_1 120.9(14) . .
C65_1 C64_1 C68_1 119.8(14) . .
C63_1 C64_1 C68_1 119.2(14) . .
C64_1 C65_1 C66_1 118.2(14) . .
C64_1 C65_1 H65_1 120.9 . .
C66_1 C65_1 H65_1 120.9 . .
N61_1 C66_1 C65_1 119.7(14) . .
N61_1 C66_1 H66_1 120.1 . .
C65_1 C66_1 H66_1 120.1 . .
C58_1 C68_1 C64_1 175(2) . .
C76_1 C71_1 C72_1 116.7(12) . .
C76_1 C71_1 Si1_1 120.2(10) . .
C72_1 C71_1 Si1_1 123.1(10) . .
C73_1 C72_1 C71_1 120.1(13) . .
C73_1 C72_1 H72_1 119.9 . .
C71_1 C72_1 H72_1 119.9 . .
C74_1 C73_1 C72_1 122.5(13) . .
C74_1 C73_1 H73_1 118.8 . .
C72_1 C73_1 H73_1 118.8 . .
C73_1 C74_1 C75_1 118.4(13) . .
C73_1 C74_1 C78_1 120.2(13) . .
C75_1 C74_1 C78_1 121.4(13) . .
C76_1 C75_1 C74_1 118.6(13) . .
C76_1 C75_1 H75_1 120.7 . .
C74_1 C75_1 H75_1 120.7 . .
C71_1 C76_1 C75_1 123.7(13) . .
C71_1 C76_1 H76_1 118.2 . .
C75_1 C76_1 H76_1 118.2 . .
C88_1 C78_1 C74_1 173(2) . .
C86_1 N81_1 C82_1 119.6(16) . .
C86_1 N81_1 Cu1 124.1(14) . .
C82_1 N81_1 Cu1 115.3(13) . .
N81_1 C82_1 C83_1 120.5(16) . .
N81_1 C82_1 H82_1 119.8 . .
C83_1 C82_1 H82_1 119.8 . .
C84_1 C83_1 C82_1 119.4(16) . .
C84_1 C83_1 H83_1 120.3 . .
C82_1 C83_1 H83_1 120.3 . .
C83_1 C84_1 C85_1 119.9(15) . .
C83_1 C84_1 C88_1 120.7(16) . .
C85_1 C84_1 C88_1 119.4(15) . .
C84_1 C85_1 C86_1 116.8(15) . .
C84_1 C85_1 H85_1 121.6 . .
C86_1 C85_1 H85_1 121.6 . .
N81_1 C86_1 C85_1 123.5(16) . .
N81_1 C86_1 H86_1 118.2 . .
C85_1 C86_1 H86_1 118.2 . .
C78_1 C88_1 C84_1 171(2) . .
C71_2 Si1_2 C51_2 110.5(7) . .
C71_2 Si1_2 C11_2 110.9(7) . .
C51_2 Si1_2 C11_2 108.2(7) . .
C71_2 Si1_2 C31_2 107.5(7) . .
C51_2 Si1_2 C31_2 111.6(7) . .
C11_2 Si1_2 C31_2 108.1(7) . .
C12_2 C11_2 C16_2 114.8(12) . .
C12_2 C11_2 Si1_2 122.8(10) . .
C16_2 C11_2 Si1_2 122.5(11) . .
C11_2 C12_2 C13_2 124.6(14) . .
C11_2 C12_2 H12_2 117.7 . .
C13_2 C12_2 H12_2 117.7 . .
C14_2 C13_2 C12_2 118.9(14) . .
C14_2 C13_2 H13_2 120.5 . .
C12_2 C13_2 H13_2 120.5 . .
C15_2 C14_2 C13_2 117.8(13) . .
C15_2 C14_2 C18_2 120.2(13) . .
C13_2 C14_2 C18_2 122.0(13) . .
C14_2 C15_2 C16_2 122.0(14) . .
C14_2 C15_2 H15_2 119.0 . .
C16_2 C15_2 H15_2 119.0 . .
C15_2 C16_2 C11_2 121.6(14) . .
C15_2 C16_2 H16_2 119.2 . .
C11_2 C16_2 H16_2 119.2 . .
C28_2 C18_2 C14_2 178(2) . .
C26_2 N21_2 C22_2 125.2(16) . .
C26_2 N21_2 Cu4 121.5(15) . .
C22_2 N21_2 Cu4 113.4(14) . .
N21_2 C22_2 C23_2 118.9(16) . .
N21_2 C22_2 H22_2 120.6 . .
C23_2 C22_2 H22_2 120.6 . .
C24_2 C23_2 C22_2 117.4(15) . .
C24_2 C23_2 H23_2 121.3 . .
C22_2 C23_2 H23_2 121.3 . .
C25_2 C24_2 C23_2 121.4(14) . .
C25_2 C24_2 C28_2 119.6(15) . .
C23_2 C24_2 C28_2 119.0(15) . .
C24_2 C25_2 C26_2 118.4(15) . .
C24_2 C25_2 H25_2 120.8 . .
C26_2 C25_2 H25_2 120.8 . .
N21_2 C26_2 C25_2 118.5(16) . .
N21_2 C26_2 H26_2 120.8 . .
C25_2 C26_2 H26_2 120.8 . .
C18_2 C28_2 C24_2 174(2) . .
C32_2 C31_2 C36_2 117.9(13) . .
C32_2 C31_2 Si1_2 122.0(11) . .
C36_2 C31_2 Si1_2 120.0(11) . .
C31_2 C32_2 C33_2 121.1(14) . .
C31_2 C32_2 H32_2 119.4 . .
C33_2 C32_2 H32_2 119.4 . .
C34_2 C33_2 C32_2 118.5(14) . .
C34_2 C33_2 H33_2 120.7 . .
C32_2 C33_2 H33_2 120.7 . .
C35_2 C34_2 C33_2 122.3(14) . .
C35_2 C34_2 C38_2 119.2(14) . .
C33_2 C34_2 C38_2 118.4(14) . .
C34_2 C35_2 C36_2 118.0(13) . .
C34_2 C35_2 H35_2 121.0 . .
C36_2 C35_2 H35_2 121.0 . .
C31_2 C36_2 C35_2 122.1(13) . .
C31_2 C36_2 H36_2 119.0 . .
C35_2 C36_2 H36_2 119.0 . .
C48_2 C38_2 C34_2 175(2) . .
C46_2 N41_2 C42_2 120.5(15) . .
C46_2 N41_2 Cu2 120.9(13) . 1_443
C42_2 N41_2 Cu2 118.5(12) . 1_443
N41_2 C42_2 C43_2 120.5(15) . .
N41_2 C42_2 H42_2 119.8 . .
C43_2 C42_2 H42_2 119.8 . .
C44_2 C43_2 C42_2 118.1(15) . .
C44_2 C43_2 H43_2 121.0 . .
C42_2 C43_2 H43_2 120.9 . .
C45_2 C44_2 C43_2 120.7(14) . .
C45_2 C44_2 C48_2 117.4(14) . .
C43_2 C44_2 C48_2 121.5(15) . .
C44_2 C45_2 C46_2 118.3(14) . .
C44_2 C45_2 H45_2 120.9 . .
C46_2 C45_2 H45_2 120.9 . .
N41_2 C46_2 C45_2 121.6(15) . .
N41_2 C46_2 H46_2 119.2 . .
C45_2 C46_2 H46_2 119.2 . .
C38_2 C48_2 C44_2 177(2) . .
C56_2 C51_2 C52_2 117.3(12) . .
C56_2 C51_2 Si1_2 121.0(10) . .
C52_2 C51_2 Si1_2 121.5(10) . .
C53_2 C52_2 C51_2 120.4(13) . .
C53_2 C52_2 H52_2 119.8 . .
C51_2 C52_2 H52_2 119.8 . .
C54_2 C53_2 C52_2 120.6(13) . .
C54_2 C53_2 H53_2 119.7 . .
C52_2 C53_2 H53_2 119.7 . .
C53_2 C54_2 C55_2 120.1(13) . .
C53_2 C54_2 C58_2 122.7(13) . .
C55_2 C54_2 C58_2 117.2(13) . .
C56_2 C55_2 C54_2 118.4(13) . .
C56_2 C55_2 H55_2 120.8 . .
C54_2 C55_2 H55_2 120.8 . .
C51_2 C56_2 C55_2 123.0(13) . .
C51_2 C56_2 H56_2 118.5 . .
C55_2 C56_2 H56_2 118.5 . .
C68_2 C58_2 C54_2 175(2) . .
C66_2 N61_2 C62_2 117.9(13) . .
C66_2 N61_2 Cu3 122.5(11) . .
C62_2 N61_2 Cu3 119.6(11) . .
N61_2 C62_2 C63_2 122.8(14) . .
N61_2 C62_2 H62_2 118.6 . .
C63_2 C62_2 H62_2 118.6 . .
C64_2 C63_2 C62_2 118.3(14) . .
C64_2 C63_2 H63_2 120.9 . .
C62_2 C63_2 H63_2 120.9 . .
C65_2 C64_2 C63_2 119.3(13) . .
C65_2 C64_2 C68_2 121.2(13) . .
C63_2 C64_2 C68_2 119.4(13) . .
C64_2 C65_2 C66_2 118.2(13) . .
C64_2 C65_2 H65_2 120.9 . .
C66_2 C65_2 H65_2 120.9 . .
N61_2 C66_2 C65_2 123.3(14) . .
N61_2 C66_2 H66_2 118.3 . .
C65_2 C66_2 H66_2 118.3 . .
C58_2 C68_2 C64_2 174(2) . .
C76_2 C71_2 C72_2 116.7(12) . .
C76_2 C71_2 Si1_2 124.9(10) . .
C72_2 C71_2 Si1_2 118.2(10) . .
C73_2 C72_2 C71_2 121.0(13) . .
C73_2 C72_2 H72_2 119.5 . .
C71_2 C72_2 H72_2 119.5 . .
C72_2 C73_2 C74_2 120.0(13) . .
C72_2 C73_2 H73_2 120.0 . .
C74_2 C73_2 H73_2 120.0 . .
C73_2 C74_2 C75_2 120.2(13) . .
C73_2 C74_2 C78_2 121.2(14) . .
C75_2 C74_2 C78_2 118.5(14) . .
C76_2 C75_2 C74_2 119.1(14) . .
C76_2 C75_2 H75_2 120.5 . .
C74_2 C75_2 H75_2 120.5 . .
C75_2 C76_2 C71_2 122.9(13) . .
C75_2 C76_2 H76_2 118.6 . .
C71_2 C76_2 H76_2 118.6 . .
C88_2 C78_2 C74_2 178(3) . .
C86_2 N81_2 C82_2 122.9(18) . .
N81_2 C82_2 C83_2 118.6(17) . .
N81_2 C82_2 H82_2 120.7 . .
C83_2 C82_2 H82_2 120.7 . .
C84_2 C83_2 C82_2 119.7(16) . .
C84_2 C83_2 H83_2 120.2 . .
C82_2 C83_2 H83_2 120.2 . .
C83_2 C84_2 C85_2 120.7(16) . .
C83_2 C84_2 C88_2 120.5(16) . .
C85_2 C84_2 C88_2 118.7(16) . .
C84_2 C85_2 C86_2 117.6(17) . .
C84_2 C85_2 H85_2 121.2 . .
C86_2 C85_2 H85_2 121.2 . .
N81_2 C86_2 C85_2 120.1(18) . .
N81_2 C86_2 H86_2 119.9 . .
C85_2 C86_2 H86_2 119.9 . .
C78_2 C88_2 C84_2 177(3) . .
O1 Cu1 O2 168.7(5) . 2_838
O1 Cu1 O3 90.6(6) . .
O2 Cu1 O3 88.3(6) 2_838 .
O1 Cu1 O4 89.2(5) . 2_838
O2 Cu1 O4 89.9(5) 2_838 2_838
O3 Cu1 O4 169.5(5) . 2_838
O1 Cu1 N81_1 96.2(6) . .
O2 Cu1 N81_1 95.1(6) 2_838 .
O3 Cu1 N81_1 94.8(6) . .
O4 Cu1 N81_1 95.6(6) 2_838 .
O1 Cu1 Cu1 84.2(4) . 2_838
O2 Cu1 Cu1 84.5(4) 2_838 2_838
O3 Cu1 Cu1 85.5(4) . 2_838
O4 Cu1 Cu1 84.0(4) 2_838 2_838
N81_1 Cu1 Cu1 179.5(5) . 2_838
O5 Cu2 O7 175.7(7) . .
O5 Cu2 N41_2 90.4(6) . 1_667
O7 Cu2 N41_2 91.8(6) . 1_667
O5 Cu2 N61_1 88.1(6) . .
O7 Cu2 N61_1 90.6(6) . .
N41_2 Cu2 N61_1 166.9(6) 1_667 .
O5 Cu2 N21_1 88.0(6) . 2_759
O7 Cu2 N21_1 88.0(6) . 2_759
N41_2 Cu2 N21_1 96.9(6) 1_667 2_759
N61_1 Cu2 N21_1 96.1(6) . 2_759
O10 Cu3 O9 169.1(5) 2_666 .
O10 Cu3 O11 89.8(5) 2_666 .
O9 Cu3 O11 89.3(5) . .
O10 Cu3 O12 88.4(5) 2_666 2_666
O9 Cu3 O12 90.5(5) . 2_666
O11 Cu3 O12 169.3(5) . 2_666
O10 Cu3 N61_2 93.7(5) 2_666 .
O9 Cu3 N61_2 97.2(5) . .
O11 Cu3 N61_2 95.3(5) . .
O12 Cu3 N61_2 95.4(5) 2_666 .
O10 Cu3 Cu3 85.1(4) 2_666 2_666
O9 Cu3 Cu3 84.0(4) . 2_666
O11 Cu3 Cu3 84.4(4) . 2_666
O12 Cu3 Cu3 84.9(4) 2_666 2_666
N61_2 Cu3 Cu3 178.8(4) . 2_666
O14 Cu4 N41_1 89.8(7) . .
O14 Cu4 N21_2 90.1(7) . .
N41_1 Cu4 N21_2 174.3(8) . .
O14 Cu4 O15 164.4(7) . .
N41_1 Cu4 O15 90.6(6) . .
N21_2 Cu4 O15 87.9(7) . .
O14 Cu4 C15 166.4(7) . .
N41_1 Cu4 C15 91.3(7) . .
N21_2 Cu4 C15 90.2(7) . .
O15 Cu4 C15 29.2(3) . .
O1 C1 O2 127.6(16) . .
O1 C1 C2 120.6(14) . .
O2 C1 C2 111.5(14) . .
C1 C2 H2A 109.5 . .
C1 C2 H2B 109.5 . .
H2A C2 H2B 109.5 . .
C1 C2 H2C 109.5 . .
H2A C2 H2C 109.5 . .
H2B C2 H2C 109.5 . .
C1 O1 Cu1 123.8(11) . .
C1 O2 Cu1 119.6(11) . 2_838
O3 C3 O4 132.1(18) . .
O3 C3 C4 115.1(14) . .
O4 C3 C4 111.7(15) . .
C3 C4 H4A 109.5 . .
C3 C4 H4B 109.5 . .
H4A C4 H4B 109.5 . .
C3 C4 H4C 109.5 . .
H4A C4 H4C 109.5 . .
H4B C4 H4C 109.5 . .
C3 O3 Cu1 118.6(12) . .
C3 O4 Cu1 118.5(12) . 2_838
O6 C5 O5 131(2) . .
O6 C5 C6 117(2) . .
O5 C5 C6 111(2) . .
C5 C6 H6A 109.5 . .
C5 C6 H6B 109.5 . .
H6A C6 H6B 109.5 . .
C5 C6 H6C 109.5 . .
H6A C6 H6C 109.5 . .
H6B C6 H6C 109.5 . .
C5 O5 Cu2 110.3(16) . .
O7 C7 O8 138(3) . .
O7 C7 C8 110(2) . .
O8 C7 C8 113(3) . .
C7 C8 H8A 109.5 . .
C7 C8 H8B 109.5 . .
H8A C8 H8B 109.5 . .
C7 C8 H8C 109.5 . .
H8A C8 H8C 109.5 . .
H8B C8 H8C 109.5 . .
C7 O7 Cu2 118.3(16) . .
O10 C9 O9 130.1(15) . .
O10 C9 C10 116.2(13) . .
O9 C9 C10 113.7(13) . .
C9 C10 H10A 109.5 . .
C9 C10 H10B 109.5 . .
H10A C10 H10B 109.5 . .
C9 C10 H10C 109.5 . .
H10A C10 H10C 109.5 . .
H10B C10 H10C 109.5 . .
C9 O9 Cu3 120.9(11) . .
C9 O10 Cu3 119.8(10) . 2_666
O12 C11 O11 130.9(15) . .
O12 C11 C12 114.9(13) . .
O11 C11 C12 113.8(13) . .
C11 C12 H12A 109.5 . .
C11 C12 H12B 109.5 . .
H12A C12 H12B 109.5 . .
C11 C12 H12C 109.5 . .
H12A C12 H12C 109.5 . .
H12B C12 H12C 109.5 . .
C11 O11 Cu3 120.1(10) . .
C11 O12 Cu3 119.4(11) . 2_666
O13 C13 O14 140(2) . .
O13 C13 C14 111.4(16) . .
O14 C13 C14 108.0(16) . .
C13 C14 H14A 109.5 . .
C13 C14 H14B 109.5 . .
H14A C14 H14B 109.5 . .
C13 C14 H14C 109.5 . .
H14A C14 H14C 109.5 . .
H14B C14 H14C 109.5 . .
C13 O14 Cu4 112.5(14) . .
O15 C15 O16 149(2) . .
O15 C15 C16 105.0(15) . .
O16 C15 C16 105.5(16) . .
O15 C15 Cu4 69.4(11) . .
O16 C15 Cu4 80.1(14) . .
C16 C15 Cu4 174.3(13) . .
C15 C16 H16A 109.5 . .
C15 C16 H16B 109.5 . .
H16A C16 H16B 109.5 . .
C15 C16 H16C 109.5 . .
H16A C16 H16C 109.5 . .
H16B C16 H16C 109.5 . .
C15 O15 Cu4 81.4(12) . .

loop_
_geom_bond_atom_site_label_1
_geom_bond_atom_site_label_2
_geom_bond_distance
_geom_bond_site_symmetry_2
Si1_1 C11_1 1.870(11) .
Si1_1 C71_1 1.877(11) .
Si1_1 C31_1 1.878(11) .
Si1_1 C51_1 1.891(11) .
C11_1 C12_1 1.367(12) .
C11_1 C16_1 1.404(12) .
C12_1 C13_1 1.377(12) .
C12_1 H12_1 0.9500 .
C13_1 C14_1 1.385(12) .
C13_1 H13_1 0.9500 .
C14_1 C15_1 1.372(12) .
C14_1 C18_1 1.420(14) .
C15_1 C16_1 1.373(13) .
C15_1 H15_1 0.9500 .
C16_1 H16_1 0.9500 .
C18_1 C28_1 1.191(13) .
N21_1 C22_1 1.334(13) .
N21_1 C26_1 1.349(12) .
N21_1 Cu2 2.296(14) 2_759
C22_1 C23_1 1.406(13) .
C22_1 H22_1 0.9500 .
C23_1 C24_1 1.385(13) .
C23_1 H23_1 0.9500 .
C24_1 C25_1 1.369(13) .
C24_1 C28_1 1.452(14) .
C25_1 C26_1 1.397(13) .
C25_1 H25_1 0.9500 .
C26_1 H26_1 0.9500 .
C31_1 C36_1 1.391(12) .
C31_1 C32_1 1.394(12) .
C32_1 C33_1 1.382(12) .
C32_1 H32_1 0.9500 .
C33_1 C34_1 1.371(12) .
C33_1 H33_1 0.9500 .
C34_1 C35_1 1.371(13) .
C34_1 C38_1 1.435(14) .
C35_1 C36_1 1.385(13) .
C35_1 H35_1 0.9500 .
C36_1 H36_1 0.9500 .
C38_1 C48_1 1.189(13) .
N41_1 C46_1 1.313(13) .
N41_1 C42_1 1.326(13) .
N41_1 Cu4 2.010(14) .
C42_1 C43_1 1.420(13) .
C42_1 H42_1 0.9500 .
C43_1 C44_1 1.370(13) .
C43_1 H43_1 0.9500 .
C44_1 C45_1 1.375(13) .
C44_1 C48_1 1.473(14) .
C45_1 C46_1 1.411(13) .
C45_1 H45_1 0.9500 .
C46_1 H46_1 0.9500 .
C51_1 C52_1 1.382(12) .
C51_1 C56_1 1.383(12) .
C52_1 C53_1 1.394(13) .
C52_1 H52_1 0.9500 .
C53_1 C54_1 1.372(12) .
C53_1 H53_1 0.9500 .
C54_1 C55_1 1.388(12) .
C54_1 C58_1 1.427(14) .
C55_1 C56_1 1.381(12) .
C55_1 H55_1 0.9500 .
C56_1 H56_1 0.9500 .
C58_1 C68_1 1.203(13) .
N61_1 C62_1 1.325(13) .
N61_1 C66_1 1.341(13) .
N61_1 Cu2 2.043(14) .
C62_1 C63_1 1.419(14) .
C62_1 H62_1 0.9500 .
C63_1 C64_1 1.376(13) .
C63_1 H63_1 0.9500 .
C64_1 C65_1 1.368(13) .
C64_1 C68_1 1.469(14) .
C65_1 C66_1 1.424(13) .
C65_1 H65_1 0.9500 .
C66_1 H66_1 0.9500 .
C71_1 C76_1 1.374(12) .
C71_1 C72_1 1.384(12) .
C72_1 C73_1 1.383(12) .
C72_1 H72_1 0.9500 .
C73_1 C74_1 1.360(12) .
C73_1 H73_1 0.9500 .
C74_1 C75_1 1.387(12) .
C74_1 C78_1 1.422(14) .
C75_1 C76_1 1.380(13) .
C75_1 H75_1 0.9500 .
C76_1 H76_1 0.9500 .
C78_1 C88_1 1.190(13) .
N81_1 C86_1 1.312(13) .
N81_1 C82_1 1.330(14) .
N81_1 Cu1 2.209(15) .
C82_1 C83_1 1.416(14) .
C82_1 H82_1 0.9500 .
C83_1 C84_1 1.364(14) .
C83_1 H83_1 0.9500 .
C84_1 C85_1 1.383(13) .
C84_1 C88_1 1.467(14) .
C85_1 C86_1 1.409(14) .
C85_1 H85_1 0.9500 .
C86_1 H86_1 0.9500 .
Si1_2 C71_2 1.865(11) .
Si1_2 C51_2 1.874(11) .
Si1_2 C11_2 1.882(11) .
Si1_2 C31_2 1.885(11) .
C11_2 C12_2 1.366(13) .
C11_2 C16_2 1.388(13) .
C12_2 C13_2 1.378(13) .
C12_2 H12_2 0.9500 .
C13_2 C14_2 1.375(13) .
C13_2 H13_2 0.9500 .
C14_2 C15_2 1.363(13) .
C14_2 C18_2 1.436(14) .
C15_2 C16_2 1.375(13) .
C15_2 H15_2 0.9500 .
C16_2 H16_2 0.9500 .
C18_2 C28_2 1.193(13) .
N21_2 C26_2 1.307(14) .
N21_2 C22_2 1.313(13) .
N21_2 Cu4 2.047(16) .
C22_2 C23_2 1.427(14) .
C22_2 H22_2 0.9500 .
C23_2 C24_2 1.371(13) .
C23_2 H23_2 0.9500 .
C24_2 C25_2 1.371(13) .
C24_2 C28_2 1.473(14) .
C25_2 C26_2 1.416(14) .
C25_2 H25_2 0.9500 .
C26_2 H26_2 0.9500 .
C31_2 C32_2 1.383(13) .
C31_2 C36_2 1.384(12) .
C32_2 C33_2 1.392(13) .
C32_2 H32_2 0.9500 .
C33_2 C34_2 1.373(13) .
C33_2 H33_2 0.9500 .
C34_2 C35_2 1.366(12) .
C34_2 C38_2 1.436(14) .
C35_2 C36_2 1.386(13) .
C35_2 H35_2 0.9500 .
C36_2 H36_2 0.9500 .
C38_2 C48_2 1.202(13) .
N41_2 C46_2 1.325(13) .
N41_2 C42_2 1.342(13) .
N41_2 Cu2 2.027(14) 1_443
C42_2 C43_2 1.427(14) .
C42_2 H42_2 0.9500 .
C43_2 C44_2 1.376(13) .
C43_2 H43_2 0.9500 .
C44_2 C45_2 1.367(13) .
C44_2 C48_2 1.463(14) .
C45_2 C46_2 1.416(14) .
C45_2 H45_2 0.9500 .
C46_2 H46_2 0.9500 .
C51_2 C56_2 1.366(12) .
C51_2 C52_2 1.404(12) .
C52_2 C53_2 1.376(12) .
C52_2 H52_2 0.9500 .
C53_2 C54_2 1.367(12) .
C53_2 H53_2 0.9500 .
C54_2 C55_2 1.385(12) .
C54_2 C58_2 1.434(14) .
C55_2 C56_2 1.376(13) .
C55_2 H55_2 0.9500 .
C56_2 H56_2 0.9500 .
C58_2 C68_2 1.184(13) .
N61_2 C66_2 1.329(12) .
N61_2 C62_2 1.332(13) .
N61_2 Cu3 2.170(13) .
C62_2 C63_2 1.406(13) .
C62_2 H62_2 0.9500 .
C63_2 C64_2 1.383(13) .
C63_2 H63_2 0.9500 .
C64_2 C65_2 1.377(12) .
C64_2 C68_2 1.453(14) .
C65_2 C66_2 1.404(13) .
C65_2 H65_2 0.9500 .
C66_2 H66_2 0.9500 .
C71_2 C76_2 1.376(12) .
C71_2 C72_2 1.408(12) .
C72_2 C73_2 1.367(12) .
C72_2 H72_2 0.9500 .
C73_2 C74_2 1.371(12) .
C73_2 H73_2 0.9500 .
C74_2 C75_2 1.382(12) .
C74_2 C78_2 1.415(14) .
C75_2 C76_2 1.359(13) .
C75_2 H75_2 0.9500 .
C76_2 H76_2 0.9500 .
C78_2 C88_2 1.177(14) .
N81_2 C86_2 1.324(14) .
N81_2 C82_2 1.332(14) .
C82_2 C83_2 1.412(14) .
C82_2 H82_2 0.9500 .
C83_2 C84_2 1.362(14) .
C83_2 H83_2 0.9500 .
C84_2 C85_2 1.376(14) .
C84_2 C88_2 1.469(15) .
C85_2 C86_2 1.418(15) .
C85_2 H85_2 0.9500 .
C86_2 H86_2 0.9500 .
Cu1 O1 1.940(13) .
Cu1 O2 1.998(13) 2_838
Cu1 O3 2.002(14) .
Cu1 O4 2.038(13) 2_838
Cu1 Cu1 2.620(5) 2_838
Cu2 O5 1.961(13) .
Cu2 O7 1.976(15) .
Cu2 N41_2 2.027(14) 1_667
Cu2 N21_1 2.296(14) 2_759
Cu3 O10 1.955(12) 2_666
Cu3 O9 1.955(11) .
Cu3 O11 1.995(12) .
Cu3 O12 2.003(12) 2_666
Cu3 Cu3 2.616(5) 2_666
Cu4 O14 1.954(17) .
Cu4 O15 2.306(16) .
Cu4 C15 2.436(18) .
C1 O1 1.227(12) .
C1 O2 1.262(12) .
C1 C2 1.562(16) .
C2 H2A 0.9800 .
C2 H2B 0.9800 .
C2 H2C 0.9800 .
O2 Cu1 1.998(12) 2_838
C3 O3 1.229(12) .
C3 O4 1.235(12) .
C3 C4 1.573(16) .
C4 H4A 0.9800 .
C4 H4B 0.9800 .
C4 H4C 0.9800 .
O4 Cu1 2.038(13) 2_838
C5 O6 1.19(2) .
C5 O5 1.22(2) .
C5 C6 1.58(3) .
C6 H6A 0.9800 .
C6 H6B 0.9800 .
C6 H6C 0.9800 .
C7 O7 1.22(3) .
C7 O8 1.24(3) .
C7 C8 1.58(3) .
C8 H8A 0.9800 .
C8 H8B 0.9800 .
C8 H8C 0.9800 .
C9 O10 1.234(12) .
C9 O9 1.241(12) .
C9 C10 1.569(15) .
C10 H10A 0.9800 .
C10 H10B 0.9800 .
C10 H10C 0.9800 .
O10 Cu3 1.955(12) 2_666
C11 O12 1.229(11) .
C11 O11 1.238(11) .
C11 C12 1.565(15) .
C12 H12A 0.9800 .
C12 H12B 0.9800 .
C12 H12C 0.9800 .
O12 Cu3 2.003(12) 2_666
C13 O13 1.213(13) .
C13 O14 1.221(13) .
C13 C14 1.591(16) .
C14 H14A 0.9800 .
C14 H14B 0.9800 .
C14 H14C 0.9800 .
C15 O15 1.203(13) .
C15 O16 1.227(13) .
C15 C16 1.637(16) .
C16 H16A 0.9800 .
C16 H16B 0.9800 .
C16 H16C 0.9800 .

loop_
_geom_torsion_atom_site_label_1
_geom_torsion_atom_site_label_2
_geom_torsion_atom_site_label_3
_geom_torsion_atom_site_label_4
_geom_torsion
_geom_torsion_site_symmetry_1
_geom_torsion_site_symmetry_4
C71_1 Si1_1 C11_1 C12_1 -114.5(16) . .
C31_1 Si1_1 C11_1 C12_1 5.2(18) . .
C51_1 Si1_1 C11_1 C12_1 124.4(15) . .
C71_1 Si1_1 C11_1 C16_1 71.9(14) . .
C31_1 Si1_1 C11_1 C16_1 -168.4(12) . .
C51_1 Si1_1 C11_1 C16_1 -49.2(14) . .
C16_1 C11_1 C12_1 C13_1 2(3) . .
Si1_1 C11_1 C12_1 C13_1 -172.1(13) . .
C11_1 C12_1 C13_1 C14_1 0(3) . .
C12_1 C13_1 C14_1 C15_1 1(3) . .
C12_1 C13_1 C14_1 C18_1 174.6(17) . .
C13_1 C14_1 C15_1 C16_1 -2(3) . .
C18_1 C14_1 C15_1 C16_1 -176.2(18) . .
C14_1 C15_1 C16_1 C11_1 3(3) . .
C12_1 C11_1 C16_1 C15_1 -3(3) . .
Si1_1 C11_1 C16_1 C15_1 171.1(14) . .
C26_1 N21_1 C22_1 C23_1 -3(3) . .
Cu2 N21_1 C22_1 C23_1 176.0(14) 2_759 .
N21_1 C22_1 C23_1 C24_1 5(3) . .
C22_1 C23_1 C24_1 C25_1 -4(3) . .
C22_1 C23_1 C24_1 C28_1 179.3(17) . .
C23_1 C24_1 C25_1 C26_1 3(3) . .
C28_1 C24_1 C25_1 C26_1 178.9(17) . .
C22_1 N21_1 C26_1 C25_1 1(3) . .
Cu2 N21_1 C26_1 C25_1 -178.1(13) 2_759 .
C24_1 C25_1 C26_1 N21_1 -1(3) . .
C11_1 Si1_1 C31_1 C36_1 -76.9(17) . .
C71_1 Si1_1 C31_1 C36_1 44.5(17) . .
C51_1 Si1_1 C31_1 C36_1 165.8(15) . .
C11_1 Si1_1 C31_1 C32_1 111.6(15) . .
C71_1 Si1_1 C31_1 C32_1 -126.9(14) . .
C51_1 Si1_1 C31_1 C32_1 -5.7(17) . .
C36_1 C31_1 C32_1 C33_1 5(3) . .
Si1_1 C31_1 C32_1 C33_1 176.6(14) . .
C31_1 C32_1 C33_1 C34_1 -1(3) . .
C32_1 C33_1 C34_1 C35_1 1(3) . .
C32_1 C33_1 C34_1 C38_1 -176.9(18) . .
C33_1 C34_1 C35_1 C36_1 -5(3) . .
C38_1 C34_1 C35_1 C36_1 173.0(19) . .
C34_1 C35_1 C36_1 C31_1 9(3) . .
C32_1 C31_1 C36_1 C35_1 -9(3) . .
Si1_1 C31_1 C36_1 C35_1 179.5(15) . .
C46_1 N41_1 C42_1 C43_1 1(3) . .
Cu4 N41_1 C42_1 C43_1 -175.5(14) . .
N41_1 C42_1 C43_1 C44_1 3(3) . .
C42_1 C43_1 C44_1 C45_1 -4(3) . .
C42_1 C43_1 C44_1 C48_1 171.2(18) . .
C43_1 C44_1 C45_1 C46_1 3(3) . .
C48_1 C44_1 C45_1 C46_1 -172.7(17) . .
C42_1 N41_1 C46_1 C45_1 -2(3) . .
Cu4 N41_1 C46_1 C45_1 173.7(13) . .
C44_1 C45_1 C46_1 N41_1 0(3) . .
C11_1 Si1_1 C51_1 C52_1 140.3(14) . .
C71_1 Si1_1 C51_1 C52_1 20.3(17) . .
C31_1 Si1_1 C51_1 C52_1 -98.0(15) . .
C11_1 Si1_1 C51_1 C56_1 -45.3(15) . .
C71_1 Si1_1 C51_1 C56_1 -165.3(13) . .
C31_1 Si1_1 C51_1 C56_1 76.4(15) . .
C56_1 C51_1 C52_1 C53_1 4(3) . .
Si1_1 C51_1 C52_1 C53_1 178.2(13) . .
C51_1 C52_1 C53_1 C54_1 -2(3) . .
C52_1 C53_1 C54_1 C55_1 1(3) . .
C52_1 C53_1 C54_1 C58_1 -178.7(16) . .
C53_1 C54_1 C55_1 C56_1 0(3) . .
C58_1 C54_1 C55_1 C56_1 179.2(15) . .
C54_1 C55_1 C56_1 C51_1 1(3) . .
C52_1 C51_1 C56_1 C55_1 -3(3) . .
Si1_1 C51_1 C56_1 C55_1 -177.9(13) . .
C66_1 N61_1 C62_1 C63_1 6(3) . .
Cu2 N61_1 C62_1 C63_1 -173.3(15) . .
N61_1 C62_1 C63_1 C64_1 -1(3) . .
C62_1 C63_1 C64_1 C65_1 -3(3) . .
C62_1 C63_1 C64_1 C68_1 179.9(19) . .
C63_1 C64_1 C65_1 C66_1 4(3) . .
C68_1 C64_1 C65_1 C66_1 -179.6(17) . .
C62_1 N61_1 C66_1 C65_1 -6(3) . .
Cu2 N61_1 C66_1 C65_1 173.6(13) . .
C64_1 C65_1 C66_1 N61_1 1(3) . .
C11_1 Si1_1 C71_1 C76_1 166.9(13) . .
C31_1 Si1_1 C71_1 C76_1 43.7(15) . .
C51_1 Si1_1 C71_1 C76_1 -75.8(15) . .
C11_1 Si1_1 C71_1 C72_1 -10.9(16) . .
C31_1 Si1_1 C71_1 C72_1 -134.1(14) . .
C51_1 Si1_1 C71_1 C72_1 106.4(15) . .
C76_1 C71_1 C72_1 C73_1 0(3) . .
Si1_1 C71_1 C72_1 C73_1 177.5(12) . .
C71_1 C72_1 C73_1 C74_1 -1(3) . .
C72_1 C73_1 C74_1 C75_1 2(3) . .
C72_1 C73_1 C74_1 C78_1 179.9(17) . .
C73_1 C74_1 C75_1 C76_1 -1(3) . .
C78_1 C74_1 C75_1 C76_1 -179.3(17) . .
C72_1 C71_1 C76_1 C75_1 1(3) . .
Si1_1 C71_1 C76_1 C75_1 -177.0(14) . .
C74_1 C75_1 C76_1 C71_1 0(3) . .
C86_1 N81_1 C82_1 C83_1 6(4) . .
Cu1 N81_1 C82_1 C83_1 -162(2) . .
N81_1 C82_1 C83_1 C84_1 -3(4) . .
C82_1 C83_1 C84_1 C85_1 -1(4) . .
C82_1 C83_1 C84_1 C88_1 -179(2) . .
C83_1 C84_1 C85_1 C86_1 3(4) . .
C88_1 C84_1 C85_1 C86_1 -179.8(19) . .
C82_1 N81_1 C86_1 C85_1 -5(4) . .
Cu1 N81_1 C86_1 C85_1 162.3(16) . .
C84_1 C85_1 C86_1 N81_1 1(3) . .
C71_2 Si1_2 C11_2 C12_2 96.8(18) . .
C51_2 Si1_2 C11_2 C12_2 -24.6(19) . .
C31_2 Si1_2 C11_2 C12_2 -145.6(17) . .
C71_2 Si1_2 C11_2 C16_2 -84.8(18) . .
C51_2 Si1_2 C11_2 C16_2 153.9(17) . .
C31_2 Si1_2 C11_2 C16_2 32.8(19) . .
C16_2 C11_2 C12_2 C13_2 4(3) . .
Si1_2 C11_2 C12_2 C13_2 -177.6(17) . .
C11_2 C12_2 C13_2 C14_2 -8(3) . .
C12_2 C13_2 C14_2 C15_2 7(3) . .
C12_2 C13_2 C14_2 C18_2 -176(2) . .
C13_2 C14_2 C15_2 C16_2 -2(3) . .
C18_2 C14_2 C15_2 C16_2 -180(2) . .
C14_2 C15_2 C16_2 C11_2 -1(4) . .
C12_2 C11_2 C16_2 C15_2 1(3) . .
Si1_2 C11_2 C16_2 C15_2 -177.8(16) . .
C26_2 N21_2 C22_2 C23_2 5(4) . .
Cu4 N21_2 C22_2 C23_2 -174.6(15) . .
N21_2 C22_2 C23_2 C24_2 -2(3) . .
C22_2 C23_2 C24_2 C25_2 -3(4) . .
C22_2 C23_2 C24_2 C28_2 175.7(17) . .
C23_2 C24_2 C25_2 C26_2 5(4) . .
C28_2 C24_2 C25_2 C26_2 -174(2) . .
C22_2 N21_2 C26_2 C25_2 -3(4) . .
Cu4 N21_2 C26_2 C25_2 176.7(16) . .
C24_2 C25_2 C26_2 N21_2 -2(4) . .
C71_2 Si1_2 C31_2 C32_2 -144.7(16) . .
C51_2 Si1_2 C31_2 C32_2 -23.3(18) . .
C11_2 Si1_2 C31_2 C32_2 95.5(17) . .
C71_2 Si1_2 C31_2 C36_2 34.5(16) . .
C51_2 Si1_2 C31_2 C36_2 155.9(14) . .
C11_2 Si1_2 C31_2 C36_2 -85.3(15) . .
C36_2 C31_2 C32_2 C33_2 3(3) . .
Si1_2 C31_2 C32_2 C33_2 -178.3(15) . .
C31_2 C32_2 C33_2 C34_2 -3(3) . .
C32_2 C33_2 C34_2 C35_2 1(3) . .
C32_2 C33_2 C34_2 C38_2 -173.6(18) . .
C33_2 C34_2 C35_2 C36_2 1(3) . .
C38_2 C34_2 C35_2 C36_2 175.8(16) . .
C32_2 C31_2 C36_2 C35_2 0(3) . .
Si1_2 C31_2 C36_2 C35_2 -179.4(13) . .
C34_2 C35_2 C36_2 C31_2 -1(3) . .
C46_2 N41_2 C42_2 C43_2 4(3) . .
Cu2 N41_2 C42_2 C43_2 -176.5(15) 1_443 .
N41_2 C42_2 C43_2 C44_2 -7(3) . .
C42_2 C43_2 C44_2 C45_2 6(3) . .
C42_2 C43_2 C44_2 C48_2 179.2(19) . .
C43_2 C44_2 C45_2 C46_2 -4(3) . .
C48_2 C44_2 C45_2 C46_2 -177.2(18) . .
C42_2 N41_2 C46_2 C45_2 -2(3) . .
Cu2 N41_2 C46_2 C45_2 178.9(14) 1_443 .
C44_2 C45_2 C46_2 N41_2 2(3) . .
C71_2 Si1_2 C51_2 C56_2 -174.4(13) . .
C11_2 Si1_2 C51_2 C56_2 -52.9(16) . .
C31_2 Si1_2 C51_2 C56_2 65.9(16) . .
C71_2 Si1_2 C51_2 C52_2 0.1(16) . .
C11_2 Si1_2 C51_2 C52_2 121.6(14) . .
C31_2 Si1_2 C51_2 C52_2 -119.6(14) . .
C56_2 C51_2 C52_2 C53_2 -3(3) . .
Si1_2 C51_2 C52_2 C53_2 -178.0(12) . .
C51_2 C52_2 C53_2 C54_2 2(3) . .
C52_2 C53_2 C54_2 C55_2 -1(3) . .
C52_2 C53_2 C54_2 C58_2 -180.0(16) . .
C53_2 C54_2 C55_2 C56_2 2(3) . .
C58_2 C54_2 C55_2 C56_2 -178.9(16) . .
C52_2 C51_2 C56_2 C55_2 4(3) . .
Si1_2 C51_2 C56_2 C55_2 179.2(14) . .
C54_2 C55_2 C56_2 C51_2 -4(3) . .
C66_2 N61_2 C62_2 C63_2 -5(3) . .
Cu3 N61_2 C62_2 C63_2 177.3(15) . .
N61_2 C62_2 C63_2 C64_2 1(3) . .
C62_2 C63_2 C64_2 C65_2 2(3) . .
C62_2 C63_2 C64_2 C68_2 -179.5(18) . .
C63_2 C64_2 C65_2 C66_2 -2(3) . .
C68_2 C64_2 C65_2 C66_2 179.8(17) . .
C62_2 N61_2 C66_2 C65_2 5(3) . .
Cu3 N61_2 C66_2 C65_2 -177.1(13) . .
C64_2 C65_2 C66_2 N61_2 -2(3) . .
C51_2 Si1_2 C71_2 C76_2 107.2(16) . .
C11_2 Si1_2 C71_2 C76_2 -12.8(17) . .
C31_2 Si1_2 C71_2 C76_2 -130.8(15) . .
C51_2 Si1_2 C71_2 C72_2 -66.9(14) . .
C11_2 Si1_2 C71_2 C72_2 173.1(12) . .
C31_2 Si1_2 C71_2 C72_2 55.1(15) . .
C76_2 C71_2 C72_2 C73_2 -1(3) . .
Si1_2 C71_2 C72_2 C73_2 173.4(14) . .
C71_2 C72_2 C73_2 C74_2 1(3) . .
C72_2 C73_2 C74_2 C75_2 1(3) . .
C72_2 C73_2 C74_2 C78_2 -176.3(19) . .
C73_2 C74_2 C75_2 C76_2 -3(3) . .
C78_2 C74_2 C75_2 C76_2 174.7(19) . .
C74_2 C75_2 C76_2 C71_2 2(3) . .
C72_2 C71_2 C76_2 C75_2 0(3) . .
Si1_2 C71_2 C76_2 C75_2 -174.7(14) . .
C86_2 N81_2 C82_2 C83_2 1(6) . .
N81_2 C82_2 C83_2 C84_2 -4(5) . .
C82_2 C83_2 C84_2 C85_2 1(5) . .
C82_2 C83_2 C84_2 C88_2 -176(3) . .
C83_2 C84_2 C85_2 C86_2 5(5) . .
C88_2 C84_2 C85_2 C86_2 -178(3) . .
C82_2 N81_2 C86_2 C85_2 5(6) . .
C84_2 C85_2 C86_2 N81_2 -8(6) . .
O2 C1 O1 Cu1 -6(3) . .
C2 C1 O1 Cu1 -179.9(13) . .
O1 C1 O2 Cu1 6(3) . 2_838
C2 C1 O2 Cu1 -179.5(12) . 2_838
O4 C3 O3 Cu1 14(3) . .
C4 C3 O3 Cu1 -179.1(12) . .
O3 C3 O4 Cu1 -13(3) . 2_838
C4 C3 O4 Cu1 180.0(11) . 2_838
O6 C5 O5 Cu2 7(3) . .
C6 C5 O5 Cu2 174.9(13) . .
O8 C7 O7 Cu2 7(4) . .
C8 C7 O7 Cu2 -175.4(13) . .
O10 C9 O9 Cu3 4(3) . .
C10 C9 O9 Cu3 -179.4(10) . .
O9 C9 O10 Cu3 -4(3) . 2_666
C10 C9 O10 Cu3 179.3(11) . 2_666
O12 C11 O11 Cu3 -6(3) . .
C12 C11 O11 Cu3 -178.4(11) . .
O11 C11 O12 Cu3 7(3) . 2_666
C12 C11 O12 Cu3 179.6(11) . 2_666
O13 C13 O14 Cu4 -13(5) . .
C14 C13 O14 Cu4 -179.1(12) . .
O16 C15 O15 Cu4 6(5) . .
C16 C15 O15 Cu4 -179.7(15) . .
